data_1542000
loop_
_publ_author_name
'Hinsch, T.R.'

_publ_section_title
;
 The crystal structure of magnesium-dihydrogen phosphate dihydrate Mg (H2
 P O4)2 (H2 O)2
;
_journal_name_full
;
Neues Jahrbuch fuer Mineralogie. Monatshefte (Band=Jahr) (1950-)
;
_journal_page_first 439
_journal_page_last 445
_journal_volume 1985
_journal_year 1985
_chemical_formula_sum 'H8 Mg O10 P2'
_chemical_name_systematic 'Mg (H2 P O4)2 (H2 O)2'
_space_group_IT_number 14
_symmetry_space_group_name_Hall '-P 2yn'
_symmetry_space_group_name_H-M 'P 1 21/n 1'
_cell_angle_alpha 90
_cell_angle_beta 95.48
_cell_angle_gamma 90
_cell_formula_units_Z 2
_cell_length_a 7.289
_cell_length_b 9.938
_cell_length_c 5.334
_cell_volume 384.619
_citation_journal_id_ASTM NJMMAW
_cod_data_source_file Hinsch_NJMMAW_1985_1978.cif
_cod_data_source_block H8Mg1O10P2
_cod_original_cell_volume 384.6188
_cod_original_sg_symbol_Hall '-P 2ybc (x-z,y,z)'
_cod_original_formula_sum 'H8 Mg1 O10 P2'
_cod_database_code 1542000

loop_
_symmetry_equiv_pos_as_xyz
x,y,z
-x+1/2,y+1/2,-z+1/2
-x,-y,-z
x-1/2,-y-1/2,z-1/2

loop_
_atom_site_label
_atom_site_type_symbol
_atom_site_fract_x
_atom_site_fract_y
_atom_site_fract_z
_atom_site_occupancy
_atom_site_U_iso_or_equiv
O3 O-2 0.8609 0.1355 0.744 1 0.0
Mg1 Mg+2 0.5 0.5 0.5 1 0.0
P1 P+5 0.8406 0.2869 0.7439 1 0.0
O2 O-2 0.6503 0.3378 0.6545 1 0.0
O4 O-2 0.9757 0.352 0.5662 1 0.0
H1 H+1 0.0341 0.0427 0.0904 1 0.0
O1 O-2 0.3047 0.4648 0.7628 1 0.0
H4 H+1 0.0975 0.0299 0.0092 1 0.0
H3 H+1 0.0067 0.0371 0.062 1 0.0
O5 O-2 0.894 0.343 0.0174 1 0.0
H2 H+1 0.0249 0.0541 0.0818 1 0.0
